data_4512479
loop_
_publ_author_name
'Li, Hao-Hong'
'Zeng, Xian-Hua'
'Wu, Hong-Yan'
'Jie, Xiang'
'Zheng, Shou-Tian'
'Chen, Zhi-Rong'

_publ_section_title
;
 Incorporating Guest Molecules into Honeycomb Structures Constructed from
 Uranium(VI)-Polycarboxylates: Structural Diversities and Photocatalytic
 Activities for the Degradation of Organic Dye
;
_journal_issue 1
_journal_name_full 'Crystal Growth &amp; Design'
_journal_page_first 10
_journal_paper_doi 10.1021/cg501252x
_journal_volume 15
_journal_year 2015
_chemical_formula_moiety '2(C7 H2 O8 S U), C36 H24 N6 Ni '
_chemical_formula_sum 'C50 H28 N6 Ni O16 S2 U2'
_chemical_formula_weight 1567.67
_chemical_name_systematic
;
 ?
;
_space_group_IT_number 60
_symmetry_cell_setting orthorhombic
_symmetry_space_group_name_Hall '-P 2n 2ab'
_symmetry_space_group_name_H-M 'P b c n'
_atom_sites_solution_hydrogens geom
_atom_sites_solution_primary direct
_atom_sites_solution_secondary difmap
_audit_creation_method SHELXL-97
_cell_angle_alpha 90.00
_cell_angle_beta 90.00
_cell_angle_gamma 90.00
_cell_formula_units_Z 4
_cell_length_a 16.4997(8)
_cell_length_b 17.2919(8)
_cell_length_c 18.0359(9)
_cell_measurement_reflns_used 20911
_cell_measurement_temperature 296(2)
_cell_measurement_theta_max 27.51
_cell_measurement_theta_min 1.71
_cell_volume 5145.8(4)
_computing_cell_refinement 'Nonius CAD4 software'
_computing_data_collection 'Nonius CAD4 software'
_computing_data_reduction 'XCAD (P.McArdle, 2000)'
_computing_molecular_graphics 'ORTEX (P.McArdle, 1995)'
_computing_publication_material 'SHELXL-97/2 (Sheldrick,1997)'
_computing_structure_refinement 'SHELXL-97 (Sheldrick, 1997)'
_computing_structure_solution 'SHELXS-97 (Sheldrick, 1990)'
_diffrn_ambient_temperature 296(2)
_diffrn_detector_area_resol_mean None
_diffrn_measured_fraction_theta_full 0.998
_diffrn_measured_fraction_theta_max 0.998
_diffrn_measurement_device_type '4-circle diffractometer'
_diffrn_measurement_method 'scintillation counter'
_diffrn_radiation_monochromator graphite
_diffrn_radiation_source 'fine-focus sealed tube'
_diffrn_radiation_type MoK\a
_diffrn_radiation_wavelength 0.71073
_diffrn_reflns_av_R_equivalents 0.0482
_diffrn_reflns_av_sigmaI/netI 0.0593
_diffrn_reflns_limit_h_max 14
_diffrn_reflns_limit_h_min -21
_diffrn_reflns_limit_k_max 22
_diffrn_reflns_limit_k_min -9
_diffrn_reflns_limit_l_max 23
_diffrn_reflns_limit_l_min -16
_diffrn_reflns_number 20911
_diffrn_reflns_theta_full 27.51
_diffrn_reflns_theta_max 27.51
_diffrn_reflns_theta_min 1.71
_diffrn_standards_decay_% 'not measured'
_diffrn_standards_interval_count 'not measured'
_diffrn_standards_interval_time 'not measured'
_diffrn_standards_number None
_exptl_absorpt_coefficient_mu 6.799
_exptl_absorpt_correction_type none
_exptl_crystal_colour yellow
_exptl_crystal_density_diffrn 2.024
_exptl_crystal_density_method 'not measured'
_exptl_crystal_description orthorhombic
_exptl_crystal_F_000 2968.0
_exptl_crystal_size_max 0.2
_exptl_crystal_size_mid 0.18
_exptl_crystal_size_min 0.15
_refine_diff_density_max 1.204
_refine_diff_density_min -0.521
_refine_diff_density_rms 0.129
_refine_ls_extinction_method none
_refine_ls_goodness_of_fit_ref 0.975
_refine_ls_hydrogen_treatment constr
_refine_ls_matrix_type full
_refine_ls_number_parameters 348
_refine_ls_number_reflns 5912
_refine_ls_number_restraints 0
_refine_ls_restrained_S_all 0.975
_refine_ls_R_factor_all 0.0737
_refine_ls_R_factor_gt 0.0337
_refine_ls_shift/su_max 0.000
_refine_ls_shift/su_mean 0.000
_refine_ls_structure_factor_coef Fsqd
_refine_ls_weighting_details 'calc w=1/[\s^2^(Fo^2^)+(0.0400P)^2^+0.0000P] where P=(Fo^2^+2Fc^2^)/3'
_refine_ls_weighting_scheme calc
_refine_ls_wR_factor_gt 0.0741
_refine_ls_wR_factor_ref 0.0864
_reflns_number_gt 3790
_reflns_number_total 5926
_reflns_threshold_expression >2sigma(I)
_cod_data_source_file cg501252x_si_002.cif
_cod_data_source_block 2
_cod_depositor_comments
;
The following automatic conversions were performed:

'_exptl_absorpt_correction_type' value 'None' changed to 'none'
according to
/home/saulius/struct/COD-crude-data--automatic-downloads/rss-feeds/ACS/lib/dictionaries/cif_core.dic
dictionary named 'cif_core.dic' version 2.4.2 from 2011-04-26.

Automatic conversion script
Id: cif_fix_values 2935 2014-11-11 08:27:57Z andrius 

 Adding full bibliography for 4512478--4512481.cif.
;
_cod_original_sg_symbol_H-M Pbcn
_cod_database_code 4512479

loop_
_symmetry_equiv_pos_as_xyz
'x, y, z'
'-x+1/2, -y+1/2, z+1/2'
'-x, y, -z+1/2'
'x+1/2, -y+1/2, -z'
'-x, -y, -z'
'x-1/2, y-1/2, -z-1/2'
'x, -y, z-1/2'
'-x-1/2, y-1/2, z'

loop_
_atom_site_label
_atom_site_type_symbol
_atom_site_fract_x
_atom_site_fract_y
_atom_site_fract_z
_atom_site_U_iso_or_equiv
_atom_site_adp_type
_atom_site_occupancy
_atom_site_symmetry_multiplicity
_atom_site_calc_flag
_atom_site_refinement_flags
U1 U 0.865206(13) 0.124996(13) 0.460046(11) 0.03055(8) Uani 1 1 d .
Ni Ni 0.5000 0.14177(6) 0.2500 0.0369(3) Uani 1 2 d S
O1 O 0.9059(3) 0.1360(2) 0.3291(2) 0.0460(12) Uani 1 1 d .
C1 C 1.0209(4) 0.0075(4) 0.4633(3) 0.0399(15) Uani 1 1 d .
O2 O 0.8001(3) 0.2042(3) 0.3622(2) 0.0559(14) Uani 1 1 d .
O3 O 0.9914(3) 0.0600(2) 0.4243(2) 0.0467(12) Uani 1 1 d .
O4 O 0.9214(3) 0.0353(3) 0.5526(2) 0.0526(13) Uani 1 1 d .
C2 C 0.8500(4) 0.1837(4) 0.3139(3) 0.0378(15) Uani 1 1 d .
C3 C 0.6300(4) 0.2603(4) 0.6152(4) 0.0463(17) Uani 1 1 d .
H3 H 0.6020 0.2622 0.5706 0.056 Uiso 1 1 calc R
C4 C 0.7018(4) 0.2204(3) 0.6255(3) 0.0369(15) Uani 1 1 d .
C5 C 0.7518(4) 0.1813(3) 0.5691(4) 0.0374(15) Uani 1 1 d .
O5 O 0.7351(3) 0.1874(3) 0.5006(2) 0.0489(12) Uani 1 1 d .
O6 O 0.8143(3) 0.1454(3) 0.5890(2) 0.0533(13) Uani 1 1 d .
O7 O 0.9258(3) 0.2053(3) 0.4819(2) 0.0515(12) Uani 1 1 d .
C6 C 0.6048(4) 0.2971(4) 0.6796(3) 0.0468(17) Uani 1 1 d .
H6 H 0.5578 0.3265 0.6829 0.056 Uiso 1 1 calc R
C7 C 0.6568(3) 0.2855(3) 0.7376(3) 0.0353(15) Uani 1 1 d .
N1 N 0.4065(3) 0.1307(3) 0.3267(3) 0.0449(13) Uani 1 1 d .
N2 N 0.5528(3) 0.2335(3) 0.3059(3) 0.0340(12) Uani 1 1 d .
C8 C 0.5526(4) 0.3740(3) 0.3109(3) 0.0385(14) Uani 1 1 d .
C9 C 0.5250(4) 0.4449(4) 0.2796(3) 0.0478(17) Uani 1 1 d .
H9 H 0.5416 0.4916 0.3002 0.057 Uiso 1 1 calc R
C10 C 0.5274(3) 0.3041(3) 0.2805(3) 0.0334(14) Uani 1 1 d .
C12 C 0.6323(4) 0.3005(4) 0.3971(4) 0.0486(18) Uani 1 1 d .
H12 H 0.6682 0.2973 0.4368 0.058 Uiso 1 1 calc R
C13 C 0.6042(4) 0.2330(4) 0.3616(4) 0.0425(16) Uani 1 1 d .
H13 H 0.6230 0.1854 0.3785 0.051 Uiso 1 1 calc R
C11 C 0.6062(4) 0.3698(4) 0.3725(4) 0.0470(17) Uani 1 1 d .
H11 H 0.6233 0.4149 0.3959 0.056 Uiso 1 1 calc R
C15 C 0.3307(6) 0.1468(4) 0.4378(5) 0.064(2) Uani 1 1 d .
H15 H 0.3269 0.1712 0.4836 0.077 Uiso 1 1 calc R
S S 0.73714(10) 0.22917(10) 0.71360(9) 0.0409(4) Uani 1 1 d .
C14 C 0.3944(4) 0.1632(4) 0.3907(4) 0.0544(19) Uani 1 1 d .
H14 H 0.4315 0.2005 0.4059 0.065 Uiso 1 1 calc R
O8 O 0.8064(3) 0.0440(2) 0.4368(2) 0.0460(11) Uani 1 1 d .
C24 C 0.5510(5) 0.0170(4) 0.3621(4) 0.068(2) Uani 1 1 d .
H24 H 0.5040 0.0295 0.3879 0.081 Uiso 1 1 calc R
C25 C 0.5999(6) -0.0436(6) 0.3897(5) 0.096(3) Uani 1 1 d .
H25 H 0.5851 -0.0712 0.4318 0.115 Uiso 1 1 calc R
C26 C 0.6698(6) -0.0600(5) 0.3523(5) 0.078(3) Uani 1 1 d .
H26 H 0.7037 -0.0991 0.3692 0.093 Uiso 1 1 calc R
C16 C 0.2748(5) 0.0960(4) 0.4170(4) 0.067(2) Uani 1 1 d .
H16 H 0.2317 0.0846 0.4484 0.080 Uiso 1 1 calc R
C17 C 0.2807(4) 0.0592(4) 0.3476(4) 0.0543(19) Uani 1 1 d .
C18 C 0.2220(5) 0.0052(4) 0.3205(5) 0.065(2) Uani 1 1 d .
H18 H 0.1747 -0.0046 0.3469 0.078 Uiso 1 1 calc R
C19 C 0.2366(5) -0.0302(4) 0.2573(6) 0.076(3) Uani 1 1 d .
H19 H 0.1980 -0.0652 0.2403 0.091 Uiso 1 1 calc R
C20 C 0.3095(5) -0.0185(4) 0.2114(5) 0.059(2) Uani 1 1 d .
C21 C 0.3635(4) 0.0386(4) 0.2347(4) 0.0456(17) Uani 1 1 d .
C22 C 0.3494(4) 0.0791(4) 0.3052(4) 0.0435(17) Uani 1 1 d .
N3 N 0.5680(3) 0.0563(3) 0.3028(3) 0.0443(14) Uani 1 1 d .

loop_
_atom_site_aniso_label
_atom_site_aniso_U_11
_atom_site_aniso_U_22
_atom_site_aniso_U_33
_atom_site_aniso_U_23
_atom_site_aniso_U_13
_atom_site_aniso_U_12
U1 0.03268(13) 0.03924(12) 0.01973(12) 0.00174(10) 0.00248(10) 0.01290(10)
Ni 0.0310(6) 0.0396(6) 0.0401(7) 0.000 0.0028(5) 0.000
O1 0.045(3) 0.069(3) 0.024(2) 0.009(2) 0.005(2) 0.030(2)
C1 0.040(4) 0.056(4) 0.024(3) 0.004(3) 0.004(3) 0.016(3)
O2 0.052(3) 0.086(4) 0.029(3) 0.011(2) 0.008(2) 0.040(3)
O3 0.047(3) 0.061(3) 0.031(3) 0.018(2) 0.013(2) 0.027(2)
O4 0.053(3) 0.077(3) 0.028(3) 0.019(2) 0.016(2) 0.039(3)
C2 0.039(4) 0.051(4) 0.024(3) 0.012(3) 0.001(3) 0.013(3)
C3 0.044(4) 0.069(4) 0.025(4) -0.010(3) -0.005(3) 0.015(3)
C4 0.046(4) 0.050(4) 0.015(3) 0.000(3) 0.004(3) 0.014(3)
C5 0.038(4) 0.042(4) 0.032(4) -0.004(3) 0.005(3) 0.011(3)
O5 0.050(3) 0.076(3) 0.021(3) -0.002(2) 0.007(2) 0.028(2)
O6 0.058(3) 0.074(3) 0.027(3) 0.007(2) 0.007(2) 0.037(3)
O7 0.056(3) 0.057(3) 0.042(3) -0.001(2) 0.007(2) 0.001(2)
C6 0.043(4) 0.069(4) 0.029(4) -0.006(3) 0.001(3) 0.026(3)
C7 0.035(4) 0.047(3) 0.024(3) -0.011(3) 0.002(3) 0.014(3)
N1 0.045(3) 0.046(3) 0.044(3) -0.009(3) 0.007(3) -0.007(3)
N2 0.028(3) 0.043(3) 0.032(3) 0.003(2) -0.005(2) -0.004(2)
C8 0.036(3) 0.048(4) 0.032(4) -0.003(3) -0.002(3) -0.004(3)
C9 0.055(5) 0.043(4) 0.045(5) 0.004(3) -0.007(3) -0.009(3)
C10 0.028(3) 0.037(3) 0.035(4) 0.003(3) 0.001(3) -0.005(3)
C12 0.045(4) 0.066(5) 0.035(4) 0.004(3) -0.013(3) 0.000(4)
C13 0.035(4) 0.046(4) 0.047(4) 0.008(3) 0.002(3) 0.005(3)
C11 0.043(4) 0.055(4) 0.043(4) -0.006(4) -0.007(3) -0.010(3)
C15 0.077(6) 0.058(5) 0.057(5) 0.007(4) 0.019(5) 0.007(4)
S 0.0409(10) 0.0575(10) 0.0244(9) -0.0036(8) 0.0013(7) 0.0219(8)
C14 0.048(4) 0.053(4) 0.063(6) -0.004(4) 0.009(4) 0.002(3)
O8 0.046(3) 0.051(3) 0.042(3) -0.005(2) 0.006(2) 0.001(2)
C24 0.064(5) 0.071(5) 0.067(6) 0.018(4) 0.015(4) 0.018(4)
C25 0.092(7) 0.117(8) 0.078(7) 0.049(6) 0.019(6) 0.042(6)
C26 0.082(7) 0.071(6) 0.080(7) 0.024(5) -0.011(5) 0.032(5)
C16 0.078(6) 0.064(5) 0.058(6) 0.010(4) 0.037(5) 0.000(5)
C17 0.045(5) 0.050(4) 0.068(5) 0.017(4) 0.006(4) -0.001(3)
C18 0.062(5) 0.057(5) 0.076(6) -0.003(4) 0.020(5) -0.017(4)
C19 0.049(5) 0.060(5) 0.119(8) 0.023(6) -0.014(6) -0.017(4)
C20 0.049(5) 0.049(4) 0.078(6) 0.000(4) -0.017(4) -0.004(3)
C21 0.040(4) 0.043(3) 0.054(5) 0.011(3) -0.006(4) -0.002(3)
C22 0.044(4) 0.041(4) 0.045(4) 0.010(3) 0.003(3) 0.005(3)
N3 0.040(3) 0.053(3) 0.040(3) 0.006(3) 0.005(3) 0.002(3)

loop_
_atom_type_symbol
_atom_type_description
_atom_type_scat_dispersion_real
_atom_type_scat_dispersion_imag
_atom_type_scat_source
C C 0.0033 0.0016 'International Tables Vol C Tables 4.2.6.8 and 6.1.1.4'
H H 0.0000 0.0000 'International Tables Vol C Tables 4.2.6.8 and 6.1.1.4'
N N 0.0061 0.0033 'International Tables Vol C Tables 4.2.6.8 and 6.1.1.4'
O O 0.0106 0.0060 'International Tables Vol C Tables 4.2.6.8 and 6.1.1.4'
S S 0.1246 0.1234 'International Tables Vol C Tables 4.2.6.8 and 6.1.1.4'
Ni Ni 0.3393 1.1124 'International Tables Vol C Tables 4.2.6.8 and 6.1.1.4'
U U -9.6767 9.6646 'International Tables Vol C Tables 4.2.6.8 and 6.1.1.4'

loop_
_geom_angle_atom_site_label_1
_geom_angle_atom_site_label_2
_geom_angle_atom_site_label_3
_geom_angle
_geom_angle_site_symmetry_1
_geom_angle_site_symmetry_3
O8 U1 O7 178.70(19) . .
O8 U1 O3 92.35(17) . .
O7 U1 O3 86.47(18) . .
O8 U1 O4 82.41(18) . .
O7 U1 O4 97.56(19) . .
O3 U1 O4 64.49(13) . .
O8 U1 O1 89.01(17) . .
O7 U1 O1 89.97(18) . .
O3 U1 O1 63.38(13) . .
O4 U1 O1 126.64(13) . .
O8 U1 O2 91.76(18) . .
O7 U1 O2 88.26(19) . .
O3 U1 O2 115.73(13) . .
O4 U1 O2 174.17(17) . .
O1 U1 O2 52.60(13) . .
O8 U1 O6 98.60(18) . .
O7 U1 O6 82.56(18) . .
O3 U1 O6 126.51(14) . .
O4 U1 O6 65.42(13) . .
O1 U1 O6 166.83(14) . .
O2 U1 O6 116.04(13) . .
O8 U1 O5 86.54(17) . .
O7 U1 O5 94.66(17) . .
O3 U1 O5 177.65(14) . .
O4 U1 O5 113.28(13) . .
O1 U1 O5 118.64(14) . .
O2 U1 O5 66.40(14) . .
O6 U1 O5 51.72(13) . .
O8 U1 C2 90.80(19) . .
O7 U1 C2 88.64(19) . .
O3 U1 C2 89.69(15) . .
O4 U1 C2 152.83(15) . .
O1 U1 C2 26.48(14) . .
O2 U1 C2 26.13(14) . .
O6 U1 C2 141.75(16) . .
O5 U1 C2 92.39(16) . .
O8 U1 C5 94.22(18) . .
O7 U1 C5 87.08(19) . .
O3 U1 C5 152.23(17) . .
O4 U1 C5 89.69(16) . .
O1 U1 C5 143.59(16) . .
O2 U1 C5 91.02(17) . .
O6 U1 C5 25.72(15) . .
O5 U1 C5 26.06(15) . .
C2 U1 C5 117.12(18) . .
N2 Ni N2 80.0(3) . 3_655
N2 Ni N1 93.37(19) . .
N2 Ni N1 94.70(19) 3_655 .
N2 Ni N1 94.70(19) . 3_655
N2 Ni N1 93.37(19) 3_655 3_655
N1 Ni N1 169.5(3) . 3_655
N2 Ni N3 172.32(19) . 3_655
N2 Ni N3 95.4(2) 3_655 3_655
N1 Ni N3 80.8(2) . 3_655
N1 Ni N3 91.7(2) 3_655 3_655
N2 Ni N3 95.4(2) . .
N2 Ni N3 172.32(19) 3_655 .
N1 Ni N3 91.7(2) . .
N1 Ni N3 80.8(2) 3_655 .
N3 Ni N3 89.7(3) 3_655 .
C2 O1 U1 93.4(3) . .
O4 C1 O3 127.2(5) 5_756 .
O4 C1 C1 116.7(7) 5_756 5_756
O3 C1 C1 116.1(6) . 5_756
C2 O2 U1 93.1(3) . .
C1 O3 U1 121.1(4) . .
C1 O4 U1 120.6(4) 5_756 .
O2 C2 O1 120.9(5) . .
O2 C2 C7 119.7(5) . 2_654
O1 C2 C7 119.4(5) . 2_654
O2 C2 U1 60.8(3) . .
O1 C2 U1 60.1(3) . .
C7 C2 U1 179.3(5) 2_654 .
C4 C3 C6 112.0(6) . .
C4 C3 H3 124.0 . .
C6 C3 H3 124.0 . .
C3 C4 C5 128.1(6) . .
C3 C4 S 112.0(4) . .
C5 C4 S 119.6(5) . .
O6 C5 O5 119.7(5) . .
O6 C5 C4 119.4(6) . .
O5 C5 C4 120.8(5) . .
O6 C5 U1 59.7(3) . .
O5 C5 U1 60.3(3) . .
C4 C5 U1 171.4(4) . .
C5 O5 U1 93.6(3) . .
C5 O6 U1 94.6(4) . .
C7 C6 C3 112.6(6) . .
C7 C6 H6 123.7 . .
C3 C6 H6 123.7 . .
C6 C7 C2 127.7(5) . 2_655
C6 C7 S 112.2(4) . .
C2 C7 S 120.1(4) 2_655 .
C14 N1 C22 115.7(6) . .
C14 N1 Ni 131.6(5) . .
C22 N1 Ni 112.6(4) . .
C13 N2 C10 117.3(5) . .
C13 N2 Ni 129.6(4) . .
C10 N2 Ni 113.1(4) . .
C10 C8 C11 116.6(6) . .
C10 C8 C9 119.8(5) . .
C11 C8 C9 123.6(6) . .
C9 C9 C8 120.6(3) 3_655 .
C9 C9 H9 119.7 3_655 .
C8 C9 H9 119.7 . .
N2 C10 C8 123.5(5) . .
N2 C10 C10 116.9(3) . 3_655
C8 C10 C10 119.6(3) . 3_655
C11 C12 C13 118.7(6) . .
C11 C12 H12 120.6 . .
C13 C12 H12 120.6 . .
N2 C13 C12 123.6(6) . .
N2 C13 H13 118.2 . .
C12 C13 H13 118.2 . .
C12 C11 C8 120.2(6) . .
C12 C11 H11 119.9 . .
C8 C11 H11 119.9 . .
C16 C15 C14 119.4(8) . .
C16 C15 H15 120.3 . .
C14 C15 H15 120.3 . .
C4 S C7 91.2(3) . .
N1 C14 C15 125.0(7) . .
N1 C14 H14 117.5 . .
C15 C14 H14 117.5 . .
N3 C24 C25 123.7(7) . .
N3 C24 H24 118.2 . .
C25 C24 H24 118.2 . .
C26 C25 C24 117.5(8) . .
C26 C25 H25 121.2 . .
C24 C25 H25 121.2 . .
C25 C26 C20 120.4(7) . 3_655
C25 C26 H26 119.8 . .
C20 C26 H26 119.8 3_655 .
C15 C16 C17 120.2(7) . .
C15 C16 H16 119.9 . .
C17 C16 H16 119.9 . .
C16 C17 C22 115.3(7) . .
C16 C17 C18 123.5(7) . .
C22 C17 C18 121.2(7) . .
C19 C18 C17 118.4(8) . .
C19 C18 H18 120.8 . .
C17 C18 H18 120.8 . .
C18 C19 C20 124.8(8) . .
C18 C19 H19 117.6 . .
C20 C19 H19 117.6 . .
C21 C20 C26 117.0(7) . 3_655
C21 C20 C19 116.8(7) . .
C26 C20 C19 126.2(8) 3_655 .
N3 C21 C20 123.0(7) 3_655 .
N3 C21 C22 117.2(6) 3_655 .
C20 C21 C22 119.8(7) . .
N1 C22 C17 124.3(7) . .
N1 C22 C21 116.9(6) . .
C17 C22 C21 118.6(6) . .
C24 N3 C21 118.4(6) . 3_655
C24 N3 Ni 129.1(5) . .
C21 N3 Ni 112.4(4) 3_655 .

loop_
_geom_bond_atom_site_label_1
_geom_bond_atom_site_label_2
_geom_bond_distance
_geom_bond_site_symmetry_2
U1 O8 1.755(4) .
U1 O7 1.757(4) .
U1 O3 2.453(4) .
U1 O4 2.460(4) .
U1 O1 2.463(4) .
U1 O2 2.479(4) .
U1 O6 2.498(4) .
U1 O5 2.511(4) .
U1 C2 2.836(6) .
U1 C5 2.885(6) .
Ni N2 2.071(5) .
Ni N2 2.071(5) 3_655
Ni N1 2.082(5) .
Ni N1 2.082(5) 3_655
Ni N3 2.087(5) 3_655
Ni N3 2.087(5) .
O1 C2 1.267(7) .
C1 O4 1.239(6) 5_756
C1 O3 1.247(7) .
C1 C1 1.516(11) 5_756
O2 C2 1.251(7) .
O4 C1 1.239(6) 5_756
C2 C7 1.479(7) 2_654
C3 C4 1.382(8) .
C3 C6 1.388(8) .
C3 H3 0.9300 .
C4 C5 1.473(8) .
C4 S 1.700(6) .
C5 O6 1.256(7) .
C5 O5 1.270(7) .
C6 C7 1.368(8) .
C6 H6 0.9300 .
C7 C2 1.479(7) 2_655
C7 S 1.702(5) .
N1 C14 1.298(8) .
N1 C22 1.354(8) .
N2 C13 1.315(7) .
N2 C10 1.370(7) .
C8 C10 1.390(7) .
C8 C11 1.423(8) .
C8 C9 1.424(8) .
C9 C9 1.350(12) 3_655
C9 H9 0.9300 .
C10 C10 1.425(11) 3_655
C12 C11 1.348(9) .
C12 C13 1.412(9) .
C12 H12 0.9300 .
C13 H13 0.9300 .
C11 H11 0.9300 .
C15 C16 1.328(10) .
C15 C14 1.381(10) .
C15 H15 0.9300 .
C14 H14 0.9300 .
C24 N3 1.298(8) .
C24 C25 1.413(10) .
C24 H24 0.9300 .
C25 C26 1.366(11) .
C25 H25 0.9300 .
C26 C20 1.397(10) 3_655
C26 H26 0.9300 .
C16 C17 1.407(10) .
C16 H16 0.9300 .
C17 C22 1.411(9) .
C17 C18 1.431(9) .
C18 C19 1.316(11) .
C18 H18 0.9300 .
C19 C20 1.474(10) .
C19 H19 0.9300 .
C20 C21 1.395(9) .
C20 C26 1.397(10) 3_655
C21 N3 1.351(7) 3_655
C21 C22 1.471(9) .
N3 C21 1.351(7) 3_655
